data_4132356
loop_
_publ_author_name
'Zhang, Jiajing'
'Zhang, Wentao'
'Xu, Minghui'
'Zhang, Yang'
'Fu, Xuefeng'
'Fang, Huayi'

_publ_section_title
;
 Production of Formamides from CO and Amines Induced by Porphyrin
 Rhodium(II) Metalloradical.
;
_journal_issue 21
_journal_name_full 'Journal of the American Chemical Society'
_journal_page_first 6656
_journal_page_last 6660
_journal_paper_doi 10.1021/jacs.8b03029
_journal_volume 140
_journal_year 2018
_chemical_formula_moiety 'C64 H68 N5 O2 Rh, 2(C4 H8 O)'
_chemical_formula_sum 'C72 H84 N5 O4 Rh'
_chemical_formula_weight 1186.35
_space_group_crystal_system triclinic
_space_group_IT_number 2
_space_group_name_Hall '-P 1'
_space_group_name_H-M_alt 'P -1'
_atom_sites_solution_hydrogens geom
_atom_sites_solution_primary direct
_audit_creation_date 2015-08-25
_audit_creation_method
;
Olex2 1.2
(compiled 2015.01.26 svn.r3150 for OlexSys, GUI svn.r4998)
;
_cell_angle_alpha 93.224(3)
_cell_angle_beta 99.919(4)
_cell_angle_gamma 93.288(5)
_cell_formula_units_Z 1
_cell_length_a 10.430(3)
_cell_length_b 11.159(3)
_cell_length_c 13.768(4)
_cell_measurement_reflns_used 5441
_cell_measurement_temperature 173.1500
_cell_measurement_theta_max 27.4843
_cell_measurement_theta_min 2.2717
_cell_volume 1572.3(8)
_computing_cell_refinement 'CrystalClear (Rigaku Inc., 2007)'
_computing_data_collection 'CrystalClear (Rigaku Inc., 2007)'
_computing_data_reduction 'CrystalClear (Rigaku Inc., 2007)'
_computing_molecular_graphics 'Olex2 (Dolomanov et al., 2009)'
_computing_publication_material 'CIFTAB (Sheldrick, 2013)'
_computing_structure_refinement 'SHELXL (Sheldrick, 2014)'
_computing_structure_solution
;
'SHELXT (Sheldrick, 2014)'
;
_diffrn_ambient_temperature 173.1500
_diffrn_detector_area_resol_mean 28.5714
_diffrn_measured_fraction_theta_full 0.991
_diffrn_measured_fraction_theta_max 0.987
_diffrn_measurement_details
;
scan:
	Number of images: 360
	           Slice: -110.0000 - 70.0000
	     Image width: 0.5000
	        Exp time: 10.0000
	   Rotation axis: Omega
	           Omega: 0.0000
	             Chi: 45.0000
	             Phi: 180.0000
	             XTD: 45.1211
	          2theta: -20.1797
scan:
	Number of images: 356
	           Slice: -110.0000 - 68.0000
	     Image width: 0.5000
	        Exp time: 10.0000
	   Rotation axis: Omega
	           Omega: 0.0000
	             Chi: 45.0000
	             Phi: 270.0000
	             XTD: 45.1211
	          2theta: -20.1797
scan:
	Number of images: 338
	           Slice: -110.0000 - 59.0000
	     Image width: 0.5000
	        Exp time: 10.0000
	   Rotation axis: Omega
	           Omega: 0.0000
	             Chi: 45.0000
	             Phi: 90.0000
	             XTD: 45.1211
	          2theta: -20.1797
;
_diffrn_measurement_device
;
Saturn724+ (2x2 bin mode)
;
_diffrn_measurement_device_details
;
AFC10: Fixed Chi 2 circle
;
_diffrn_measurement_device_type 'Saturn724+ CCD'
_diffrn_measurement_method '\w scans at fixed \c = 45\%'
_diffrn_orient_matrix_type d*Trek
_diffrn_orient_matrix_UB_11 -0.0405
_diffrn_orient_matrix_UB_12 0.0474
_diffrn_orient_matrix_UB_13 -0.0750
_diffrn_orient_matrix_UB_21 -0.0753
_diffrn_orient_matrix_UB_22 -0.0492
_diffrn_orient_matrix_UB_23 0.0016
_diffrn_orient_matrix_UB_31 -0.0387
_diffrn_orient_matrix_UB_32 0.0513
_diffrn_orient_matrix_UB_33 0.0364
_diffrn_radiation_detector CCD
_diffrn_radiation_monochromator 'Graphite Monochromator'
_diffrn_radiation_type MoK\a
_diffrn_radiation_wavelength 0.71073
_diffrn_reflns_av_R_equivalents 0.0289
_diffrn_reflns_av_unetI/netI 0.0316
_diffrn_reflns_Laue_measured_fraction_full 0.991
_diffrn_reflns_Laue_measured_fraction_max 0.987
_diffrn_reflns_limit_h_max 13
_diffrn_reflns_limit_h_min -13
_diffrn_reflns_limit_k_max 14
_diffrn_reflns_limit_k_min -14
_diffrn_reflns_limit_l_max 17
_diffrn_reflns_limit_l_min -17
_diffrn_reflns_number 17899
_diffrn_reflns_point_group_measured_fraction_full 0.991
_diffrn_reflns_point_group_measured_fraction_max 0.987
_diffrn_reflns_theta_full 26.000
_diffrn_reflns_theta_max 27.485
_diffrn_reflns_theta_min 2.940
_diffrn_source 'Sealed Tube'
_diffrn_source_current 30.0000
_diffrn_source_power 1.5000
_diffrn_source_voltage 50.0000
_exptl_absorpt_coefficient_mu 0.324
_exptl_absorpt_correction_T_max 1.0000
_exptl_absorpt_correction_T_min 0.9010
_exptl_absorpt_correction_type multi-scan
_exptl_absorpt_process_details 'CrystalClear (Rigaku Inc., 2007)'
_exptl_crystal_colour red
_exptl_crystal_colour_primary red
_exptl_crystal_density_diffrn 1.253
_exptl_crystal_description block
_exptl_crystal_F_000 628
_exptl_crystal_size_max 0.413
_exptl_crystal_size_mid 0.329
_exptl_crystal_size_min 0.294
_refine_diff_density_max 1.617
_refine_diff_density_min -0.620
_refine_diff_density_rms 0.083
_refine_ls_extinction_method none
_refine_ls_goodness_of_fit_ref 1.310
_refine_ls_hydrogen_treatment constr
_refine_ls_matrix_type full
_refine_ls_number_parameters 427
_refine_ls_number_reflns 7128
_refine_ls_number_restraints 30
_refine_ls_restrained_S_all 1.344
_refine_ls_R_factor_all 0.0513
_refine_ls_R_factor_gt 0.0504
_refine_ls_shift/su_max 0.001
_refine_ls_shift/su_mean 0.000
_refine_ls_structure_factor_coef Fsqd
_refine_ls_weighting_details 'w=1/[\s^2^(Fo^2^)+(0.1000P)^2^] where P=(Fo^2^+2Fc^2^)/3'
_refine_ls_weighting_scheme calc
_refine_ls_wR_factor_gt 0.1556
_refine_ls_wR_factor_ref 0.1564
_reflns_Friedel_coverage 0.000
_reflns_number_gt 7018
_reflns_number_total 7128
_reflns_threshold_expression 'I > 2\s(I)'
_cod_data_source_file ja8b03029_si_002.cif
_cod_data_source_block (TMP)RhCONHPr
_cod_original_cell_volume 1572.2(8)
_cod_database_code 4132356
_shelxl_version_number 2013-4
_shelx_space_group_comment
;
The symmetry employed for this shelxl refinement is uniquely defined
by the following loop, which should always be used as a source of
symmetry information in preference to the above space-group names.
They are only intended as comments.
;
_diffrn_number_total 7135
_olex2_refinement_description
;
1. Fixed Uiso
 At 1.2 times of:
  All C(H) groups, All C(H,H) groups, All N(H) groups
 At 1.5 times of:
  All C(H,H,H) groups
2. Uiso/Uaniso restraints and constraints
Uanis(C33) \\sim Ueq, Uanis(O3) \\sim Ueq, Uanis(C34) \\sim Ueq, Uanis(C36)
\\sim Ueq, Uanis(C35) \\sim Ueq: with sigma of 0.01 and sigma for terminal
atoms of 0.02
3. Others
 Fixed Sof: O1(0.5) N31(0.5) H31(0.5) C29(0.5) C30(0.5) H30A(0.5) H30B(0.5)
 C31(0.5) H31A(0.5) H31B(0.5) C32(0.5) H32A(0.5) H32B(0.5) H32C(0.5) C39(0.5)
 H39A(0.5) H39B(0.5) C37(0.5) H37A(0.5) H37B(0.5) O2(0.5) C38(0.5) H38A(0.5)
 H38B(0.5) C40(0.5) H40A(0.5) H40B(0.5)
4.a Secondary CH2 refined with riding coordinates:
 C30(H30A,H30B), C31(H31A,H31B), C33(H33A,H33B), C34(H34A,H34B), C35(H35A,
 H35B), C36(H36A,H36B), C39(H39A,H39B), C37(H37A,H37B), C38(H38A,H38B),
 C40(H40A,H40B)
4.b Me refined with riding coordinates:
 C26(H26A,H26B,H26C)
4.c Aromatic/amide H refined with riding coordinates:
 C2(H2), C3(H3), C7(H7), C8(H8), C13(H13), C15(H15), C22(H22), C24(H24),
 N31(H31)
4.d Idealised Me refined as rotating group:
 C17(H17A,H17B,H17C), C18(H18A,H18B,H18C), C19(H19A,H19B,H19C), C27(H27A,H27B,
 H27C), C28(H28A,H28B,H28C), C32(H32A,H32B,H32C)
;
_olex2_submission_special_instructions 'No special instructions were received'

loop_
_space_group_symop_operation_xyz
'x, y, z'
'-x, -y, -z'

loop_
_atom_site_label
_atom_site_type_symbol
_atom_site_fract_x
_atom_site_fract_y
_atom_site_fract_z
_atom_site_U_iso_or_equiv
_atom_site_adp_type
_atom_site_occupancy
_atom_site_site_symmetry_order
_atom_site_calc_flag
_atom_site_refinement_flags_posn
_atom_site_refinement_flags_adp
_atom_site_refinement_flags_occupancy
_atom_site_disorder_assembly
_atom_site_disorder_group
Rh1 Rh 0.5000 0.5000 0.5000 0.02811(12) Uani 1 2 d S T P . .
N29 N 0.3651(2) 0.3865(2) 0.54321(15) 0.0351(4) Uani 1 1 d . . . . .
N30 N 0.3925(2) 0.4901(2) 0.36181(15) 0.0342(4) Uani 1 1 d . . . . .
C1 C 0.3674(3) 0.3478(2) 0.63660(18) 0.0356(5) Uani 1 1 d . . . . .
C2 C 0.2524(3) 0.2687(2) 0.63637(19) 0.0387(6) Uani 1 1 d . . . . .
H2 H 0.2300 0.2313 0.6904 0.046 Uiso 1 1 calc R . . . .
C3 C 0.1836(3) 0.2589(2) 0.54371(19) 0.0381(5) Uani 1 1 d . . . . .
H3 H 0.1061 0.2124 0.5217 0.046 Uiso 1 1 calc R . . . .
C4 C 0.2525(2) 0.3337(2) 0.48502(18) 0.0333(5) Uani 1 1 d . . . . .
C5 C 0.2118(2) 0.3489(2) 0.38473(17) 0.0303(5) Uani 1 1 d . . . . .
C6 C 0.2766(2) 0.4229(2) 0.32885(17) 0.0319(5) Uani 1 1 d . . . . .
C7 C 0.2324(3) 0.4425(2) 0.22601(17) 0.0353(5) Uani 1 1 d . . . . .
H7 H 0.1565 0.4081 0.1863 0.042 Uiso 1 1 calc R . . . .
C8 C 0.3215(3) 0.5200(2) 0.19808(18) 0.0360(5) Uani 1 1 d . . . . .
H8 H 0.3179 0.5492 0.1358 0.043 Uiso 1 1 calc R . . . .
C9 C 0.4222(2) 0.5487(2) 0.28208(17) 0.0338(5) Uani 1 1 d . . . . .
C10 C 0.5349(3) 0.6232(2) 0.28211(18) 0.0342(5) Uani 1 1 d . . . . .
C11 C 0.0913(2) 0.2753(2) 0.33270(17) 0.0282(4) Uani 1 1 d . . . . .
C12 C -0.0308(2) 0.3237(2) 0.32070(18) 0.0339(5) Uani 1 1 d . . . . .
C13 C -0.1403(2) 0.2519(3) 0.2739(2) 0.0414(6) Uani 1 1 d . . . . .
H13 H -0.2217 0.2837 0.2653 0.050 Uiso 1 1 calc R . . . .
C14 C -0.1305(3) 0.1343(3) 0.2398(2) 0.0472(7) Uani 1 1 d . . . . .
C15 C -0.0086(3) 0.0886(3) 0.2517(2) 0.0433(6) Uani 1 1 d . . . . .
H15 H -0.0011 0.0100 0.2283 0.052 Uiso 1 1 calc R . . . .
C16 C 0.1027(2) 0.1572(2) 0.29779(18) 0.0328(5) Uani 1 1 d . . . . .
C17 C -0.0456(3) 0.4522(3) 0.3563(3) 0.0505(7) Uani 1 1 d . . . . .
H17A H 0.0117 0.4714 0.4184 0.076 Uiso 1 1 calc GR . . . .
H17B H -0.1342 0.4609 0.3646 0.076 Uiso 1 1 calc GR . . . .
H17C H -0.0237 0.5057 0.3086 0.076 Uiso 1 1 calc GR . . . .
C18 C -0.2508(4) 0.0553(4) 0.1897(4) 0.0758(12) Uani 1 1 d . . . . .
H18A H -0.3139 0.0522 0.2328 0.114 Uiso 1 1 calc GR . . . .
H18B H -0.2261 -0.0245 0.1755 0.114 Uiso 1 1 calc GR . . . .
H18C H -0.2880 0.0886 0.1292 0.114 Uiso 1 1 calc GR . . . .
C19 C 0.2335(3) 0.1033(3) 0.3096(2) 0.0466(6) Uani 1 1 d . . . . .
H19A H 0.2935 0.1539 0.2818 0.070 Uiso 1 1 calc GR . . . .
H19B H 0.2238 0.0247 0.2759 0.070 Uiso 1 1 calc GR . . . .
H19C H 0.2665 0.0969 0.3785 0.070 Uiso 1 1 calc GR . . . .
C20 C 0.5508(2) 0.6736(2) 0.18466(17) 0.0312(5) Uani 1 1 d . . . . .
C21 C 0.6122(2) 0.6074(2) 0.11927(18) 0.0336(5) Uani 1 1 d . . . . .
C22 C 0.6269(3) 0.6550(3) 0.03022(19) 0.0391(6) Uani 1 1 d . . . . .
H22 H 0.6681 0.6113 -0.0135 0.047 Uiso 1 1 calc R . . . .
C23 C 0.5822(3) 0.7657(2) 0.00469(18) 0.0370(5) Uani 1 1 d . . . . .
C24 C 0.5200(3) 0.8287(2) 0.0700(2) 0.0373(5) Uani 1 1 d . . . . .
H24 H 0.4876 0.9022 0.0533 0.045 Uiso 1 1 calc R . . . .
C25 C 0.5044(3) 0.7849(2) 0.16067(19) 0.0352(5) Uani 1 1 d . . . . .
C26 C 0.6016(4) 0.8142(3) -0.0926(2) 0.0563(8) Uani 1 1 d . . . . .
H26A H 0.5184 0.8176 -0.1345 0.084 Uiso 1 1 calc R . . . .
H26B H 0.6544 0.7622 -0.1243 0.084 Uiso 1 1 calc R . . . .
H26C H 0.6443 0.8935 -0.0807 0.084 Uiso 1 1 calc R . . . .
C27 C 0.4390(4) 0.8582(3) 0.2312(3) 0.0583(9) Uani 1 1 d . . . . .
H27A H 0.3584 0.8165 0.2384 0.087 Uiso 1 1 calc GR . . . .
H27B H 0.4216 0.9350 0.2055 0.087 Uiso 1 1 calc GR . . . .
H27C H 0.4953 0.8698 0.2944 0.087 Uiso 1 1 calc GR . . . .
C28 C 0.6628(3) 0.4866(3) 0.1423(2) 0.0492(7) Uani 1 1 d . . . . .
H28A H 0.7503 0.4976 0.1788 0.074 Uiso 1 1 calc GR . . . .
H28B H 0.6624 0.4393 0.0818 0.074 Uiso 1 1 calc GR . . . .
H28C H 0.6080 0.4458 0.1811 0.074 Uiso 1 1 calc GR . . . .
O1 O 0.6228(4) 0.3668(4) 0.3751(3) 0.0463(9) Uani 0.5 1 d . . . A 1
N31 N 0.5996(5) 0.2789(4) 0.5142(4) 0.0440(11) Uani 0.5 1 d . . . A 1
H31 H 0.5664 0.2826 0.5672 0.053 Uiso 0.5 1 calc R . . A 1
C29 C 0.5824(5) 0.3722(5) 0.4525(4) 0.0334(10) Uani 0.5 1 d . . . A 1
C30 C 0.6718(9) 0.1734(7) 0.4940(6) 0.0494(14) Uani 0.5 1 d . . . A 1
H30A H 0.6602 0.1571 0.4230 0.059 Uiso 0.5 1 calc R . . A 1
H30B H 0.6329 0.1045 0.5209 0.059 Uiso 0.5 1 calc R . . A 1
C31 C 0.8135(13) 0.1838(18) 0.5342(13) 0.068(4) Uani 0.5 1 d . . . A 1
H31A H 0.8272 0.2020 0.6051 0.082 Uiso 0.5 1 calc R . . A 1
H31B H 0.8552 0.2492 0.5049 0.082 Uiso 0.5 1 calc R . . A 1
C32 C 0.8764(15) 0.0638(13) 0.5113(12) 0.128(5) Uani 0.5 1 d . . . A 1
H32A H 0.8131 0.0102 0.4685 0.192 Uiso 0.5 1 calc GR . . A 1
H32B H 0.9049 0.0268 0.5718 0.192 Uiso 0.5 1 calc GR . . A 1
H32C H 0.9498 0.0807 0.4794 0.192 Uiso 0.5 1 calc GR . . A 1
O3 O 1.0855(8) 0.8354(6) 0.1393(6) 0.204(3) Uani 1 1 d . U . . .
C33 C 0.9952(10) 0.7309(9) 0.1408(8) 0.166(3) Uani 1 1 d . U . . .
H33A H 1.0218 0.6885 0.1997 0.199 Uiso 1 1 calc R . . . .
H33B H 0.9079 0.7564 0.1413 0.199 Uiso 1 1 calc R . . . .
C34 C 0.9964(7) 0.6551(6) 0.0559(6) 0.116(2) Uani 1 1 d . U . . .
H34A H 0.9089 0.6384 0.0186 0.139 Uiso 1 1 calc R . . . .
H34B H 1.0326 0.5795 0.0737 0.139 Uiso 1 1 calc R . . . .
C35 C 1.0794(14) 0.7222(12) -0.0018(9) 0.215(5) Uani 1 1 d . U . . .
H35A H 1.1620 0.6859 0.0002 0.258 Uiso 1 1 calc R . . . .
H35B H 1.0365 0.7218 -0.0702 0.258 Uiso 1 1 calc R . . . .
C36 C 1.0999(11) 0.8416(8) 0.0414(7) 0.158(3) Uani 1 1 d . U . . .
H36A H 1.1867 0.8747 0.0374 0.190 Uiso 1 1 calc R . . . .
H36B H 1.0366 0.8924 0.0076 0.190 Uiso 1 1 calc R . . . .
C39 C 0.6364(10) 0.1144(9) 0.4715(9) 0.084(3) Uani 0.5 1 d . . . B 2
H39A H 0.5921 0.0888 0.5240 0.101 Uiso 0.5 1 calc R . . B 2
H39B H 0.6407 0.0455 0.4262 0.101 Uiso 0.5 1 calc R . . B 2
C37 C 0.7504(5) 0.2939(6) 0.5288(5) 0.0511(14) Uani 0.5 1 d . . . B 2
H37A H 0.8267 0.3425 0.5189 0.061 Uiso 0.5 1 calc R . . B 2
H37B H 0.7376 0.3104 0.5963 0.061 Uiso 0.5 1 calc R . . B 2
O2 O 0.6367(4) 0.3250(4) 0.4606(3) 0.0425(9) Uani 0.5 1 d . . . B 2
C38 C 0.7702(11) 0.1705(16) 0.5127(14) 0.063(4) Uani 0.5 1 d . . . B 2
H38A H 0.8059 0.1365 0.5741 0.076 Uiso 0.5 1 calc R . . B 2
H38B H 0.8290 0.1589 0.4660 0.076 Uiso 0.5 1 calc R . . B 2
C40 C 0.5677(6) 0.2132(6) 0.4183(6) 0.0581(17) Uani 0.5 1 d . . . B 2
H40A H 0.5696 0.2037 0.3481 0.070 Uiso 0.5 1 calc R . . B 2
H40B H 0.4775 0.2115 0.4274 0.070 Uiso 0.5 1 calc R . . B 2

loop_
_atom_site_aniso_label
_atom_site_aniso_U_11
_atom_site_aniso_U_22
_atom_site_aniso_U_33
_atom_site_aniso_U_23
_atom_site_aniso_U_13
_atom_site_aniso_U_12
Rh1 0.03302(17) 0.03019(17) 0.02021(15) 0.00200(10) 0.00568(10) -0.00906(10)
N29 0.0401(11) 0.0406(11) 0.0216(9) 0.0028(8) 0.0035(8) -0.0174(9)
N30 0.0403(10) 0.0376(11) 0.0220(9) 0.0030(8) 0.0032(8) -0.0149(8)
C1 0.0440(13) 0.0371(12) 0.0254(11) 0.0060(9) 0.0089(10) -0.0129(10)
C2 0.0438(13) 0.0426(14) 0.0281(12) 0.0065(10) 0.0071(10) -0.0175(11)
C3 0.0387(12) 0.0428(14) 0.0311(12) 0.0048(10) 0.0060(10) -0.0138(10)
C4 0.0354(11) 0.0344(12) 0.0284(11) 0.0025(9) 0.0054(9) -0.0116(9)
C5 0.0315(11) 0.0316(11) 0.0255(11) -0.0002(8) 0.0028(8) -0.0075(9)
C6 0.0361(11) 0.0347(12) 0.0226(10) -0.0002(9) 0.0023(9) -0.0072(9)
C7 0.0388(12) 0.0411(13) 0.0231(11) 0.0029(9) 0.0007(9) -0.0095(10)
C8 0.0420(13) 0.0401(13) 0.0240(11) 0.0043(9) 0.0035(9) -0.0074(10)
C9 0.0420(12) 0.0378(12) 0.0202(10) 0.0026(9) 0.0058(9) -0.0102(10)
C10 0.0442(13) 0.0350(12) 0.0229(11) 0.0043(9) 0.0076(9) -0.0088(10)
C11 0.0279(10) 0.0296(11) 0.0258(10) 0.0027(8) 0.0025(8) -0.0047(8)
C12 0.0351(12) 0.0354(12) 0.0327(12) 0.0072(9) 0.0077(9) 0.0034(9)
C13 0.0303(11) 0.0502(15) 0.0432(14) 0.0112(12) 0.0031(10) 0.0015(10)
C14 0.0370(13) 0.0512(16) 0.0470(15) 0.0027(13) -0.0044(12) -0.0161(12)
C15 0.0476(14) 0.0331(13) 0.0448(15) -0.0047(11) 0.0016(12) -0.0078(11)
C16 0.0335(11) 0.0328(12) 0.0318(12) 0.0027(9) 0.0051(9) -0.0002(9)
C17 0.0583(17) 0.0413(15) 0.0531(17) 0.0000(13) 0.0117(14) 0.0115(13)
C18 0.0499(19) 0.076(3) 0.087(3) -0.005(2) -0.0159(19) -0.0263(18)
C19 0.0426(14) 0.0447(15) 0.0532(17) 0.0002(12) 0.0096(12) 0.0085(12)
C20 0.0342(11) 0.0352(12) 0.0229(10) 0.0049(9) 0.0042(9) -0.0090(9)
C21 0.0341(11) 0.0393(13) 0.0274(11) 0.0090(9) 0.0038(9) 0.0018(9)
C22 0.0441(13) 0.0473(15) 0.0299(12) 0.0086(10) 0.0139(10) 0.0089(11)
C23 0.0435(13) 0.0422(13) 0.0276(11) 0.0117(10) 0.0101(10) 0.0014(10)
C24 0.0474(14) 0.0301(12) 0.0373(13) 0.0102(10) 0.0128(11) 0.0022(10)
C25 0.0447(13) 0.0308(12) 0.0324(12) 0.0018(9) 0.0152(10) -0.0033(10)
C26 0.076(2) 0.0628(19) 0.0394(15) 0.0247(14) 0.0248(15) 0.0155(16)
C27 0.090(2) 0.0405(16) 0.0553(18) 0.0066(13) 0.0417(18) 0.0106(16)
C28 0.0586(17) 0.0474(16) 0.0463(16) 0.0167(13) 0.0132(13) 0.0160(13)
O1 0.057(2) 0.050(2) 0.039(2) 0.0137(17) 0.0212(18) 0.0212(18)
N31 0.057(3) 0.039(2) 0.042(3) 0.012(2) 0.019(2) 0.017(2)
C29 0.024(2) 0.042(3) 0.033(2) 0.008(2) 0.0000(19) 0.001(2)
C30 0.053(4) 0.040(4) 0.058(4) 0.002(3) 0.016(3) 0.010(3)
C31 0.041(7) 0.075(8) 0.098(11) 0.026(8) 0.027(7) 0.026(7)
C32 0.133(11) 0.122(10) 0.146(13) 0.033(9) 0.063(10) 0.009(8)
O3 0.230(6) 0.163(5) 0.219(6) -0.064(5) 0.087(5) -0.047(4)
C33 0.170(6) 0.157(6) 0.174(7) -0.030(6) 0.072(6) -0.035(5)
C34 0.117(4) 0.092(4) 0.133(5) -0.012(4) 0.019(4) -0.017(3)
C35 0.281(9) 0.219(8) 0.150(7) -0.012(7) 0.072(7) -0.008(7)
C36 0.211(7) 0.137(6) 0.132(6) 0.000(5) 0.063(6) -0.029(5)
C39 0.079(6) 0.056(5) 0.105(8) 0.003(5) -0.006(5) -0.019(5)
C37 0.034(3) 0.051(3) 0.063(4) -0.001(3) -0.004(3) 0.007(2)
O2 0.036(2) 0.043(2) 0.045(2) -0.0028(19) 0.0020(18) -0.0085(19)
C38 0.052(10) 0.053(5) 0.084(7) 0.017(4) 0.001(6) 0.014(6)
C40 0.047(3) 0.056(4) 0.066(4) -0.023(3) 0.006(3) -0.006(3)

loop_
_atom_type_symbol
_atom_type_description
_atom_type_scat_dispersion_real
_atom_type_scat_dispersion_imag
_atom_type_scat_source
C C 0.0033 0.0016 'International Tables Vol C Tables 4.2.6.8 and 6.1.1.4'
H H 0.0000 0.0000 'International Tables Vol C Tables 4.2.6.8 and 6.1.1.4'
N N 0.0061 0.0033 'International Tables Vol C Tables 4.2.6.8 and 6.1.1.4'
O O 0.0106 0.0060 'International Tables Vol C Tables 4.2.6.8 and 6.1.1.4'
Rh Rh -1.1178 0.9187 'International Tables Vol C Tables 4.2.6.8 and 6.1.1.4'

loop_
_geom_angle_atom_site_label_1
_geom_angle_atom_site_label_2
_geom_angle_atom_site_label_3
_geom_angle
_geom_angle_site_symmetry_1
_geom_angle_site_symmetry_3
N29 Rh1 N29 180.0 . 2_666
N29 Rh1 N30 90.24(9) 2_666 .
N29 Rh1 N30 90.24(9) . 2_666
N29 Rh1 N30 89.76(9) 2_666 2_666
N29 Rh1 N30 89.76(9) . .
N30 Rh1 N30 180.0 . 2_666
C29 Rh1 N29 88.62(18) 2_666 .
C29 Rh1 N29 88.62(18) . 2_666
C29 Rh1 N29 91.38(18) . .
C29 Rh1 N29 91.38(18) 2_666 2_666
C29 Rh1 N30 95.37(17) 2_666 .
C29 Rh1 N30 84.63(17) 2_666 2_666
C29 Rh1 N30 84.63(17) . .
C29 Rh1 N30 95.37(17) . 2_666
C29 Rh1 C29 180.0 2_666 .
C1 N29 Rh1 126.53(18) . .
C1 N29 C4 106.7(2) . .
C4 N29 Rh1 126.79(17) . .
C6 N30 Rh1 126.91(16) . .
C6 N30 C9 106.6(2) . .
C9 N30 Rh1 126.52(17) . .
N29 C1 C2 109.0(2) . .
N29 C1 C10 126.0(2) . 2_666
C10 C1 C2 125.0(2) 2_666 .
C1 C2 H2 126.2 . .
C3 C2 C1 107.6(2) . .
C3 C2 H2 126.2 . .
C2 C3 H3 126.3 . .
C2 C3 C4 107.3(2) . .
C4 C3 H3 126.3 . .
N29 C4 C3 109.4(2) . .
N29 C4 C5 125.7(2) . .
C5 C4 C3 124.9(2) . .
C4 C5 C11 117.4(2) . .
C6 C5 C4 124.9(2) . .
C6 C5 C11 117.7(2) . .
N30 C6 C5 125.9(2) . .
N30 C6 C7 109.0(2) . .
C5 C6 C7 125.1(2) . .
C6 C7 H7 126.3 . .
C8 C7 C6 107.5(2) . .
C8 C7 H7 126.3 . .
C7 C8 H8 126.3 . .
C7 C8 C9 107.3(2) . .
C9 C8 H8 126.3 . .
N30 C9 C8 109.7(2) . .
N30 C9 C10 125.5(2) . .
C10 C9 C8 124.8(2) . .
C1 C10 C9 125.1(2) 2_666 .
C1 C10 C20 118.2(2) 2_666 .
C9 C10 C20 116.6(2) . .
C12 C11 C5 120.7(2) . .
C16 C11 C5 119.1(2) . .
C16 C11 C12 120.2(2) . .
C11 C12 C17 121.3(2) . .
C13 C12 C11 118.9(2) . .
C13 C12 C17 119.8(2) . .
C12 C13 H13 119.3 . .
C14 C13 C12 121.4(2) . .
C14 C13 H13 119.3 . .
C13 C14 C18 121.3(3) . .
C15 C14 C13 118.7(3) . .
C15 C14 C18 120.0(3) . .
C14 C15 H15 119.2 . .
C14 C15 C16 121.6(3) . .
C16 C15 H15 119.2 . .
C11 C16 C19 121.1(2) . .
C15 C16 C11 119.1(2) . .
C15 C16 C19 119.8(2) . .
C12 C17 H17A 109.5 . .
C12 C17 H17B 109.5 . .
C12 C17 H17C 109.5 . .
H17A C17 H17B 109.5 . .
H17A C17 H17C 109.5 . .
H17B C17 H17C 109.5 . .
C14 C18 H18A 109.5 . .
C14 C18 H18B 109.5 . .
C14 C18 H18C 109.5 . .
H18A C18 H18B 109.5 . .
H18A C18 H18C 109.5 . .
H18B C18 H18C 109.5 . .
C16 C19 H19A 109.5 . .
C16 C19 H19B 109.5 . .
C16 C19 H19C 109.5 . .
H19A C19 H19B 109.5 . .
H19A C19 H19C 109.5 . .
H19B C19 H19C 109.5 . .
C21 C20 C10 119.2(2) . .
C21 C20 C25 120.4(2) . .
C25 C20 C10 120.3(2) . .
C20 C21 C28 122.0(2) . .
C22 C21 C20 118.6(2) . .
C22 C21 C28 119.4(2) . .
C21 C22 H22 119.0 . .
C23 C22 C21 122.1(2) . .
C23 C22 H22 119.0 . .
C22 C23 C26 120.1(2) . .
C24 C23 C22 118.2(2) . .
C24 C23 C26 121.7(2) . .
C23 C24 H24 119.2 . .
C23 C24 C25 121.6(2) . .
C25 C24 H24 119.2 . .
C20 C25 C24 119.0(2) . .
C20 C25 C27 121.1(2) . .
C24 C25 C27 119.9(2) . .
C23 C26 H26A 109.5 . .
C23 C26 H26B 109.5 . .
C23 C26 H26C 109.5 . .
H26A C26 H26B 109.5 . .
H26A C26 H26C 109.5 . .
H26B C26 H26C 109.5 . .
C25 C27 H27A 109.5 . .
C25 C27 H27B 109.5 . .
C25 C27 H27C 109.5 . .
H27A C27 H27B 109.5 . .
H27A C27 H27C 109.5 . .
H27B C27 H27C 109.5 . .
C21 C28 H28A 109.5 . .
C21 C28 H28B 109.5 . .
C21 C28 H28C 109.5 . .
H28A C28 H28B 109.5 . .
H28A C28 H28C 109.5 . .
H28B C28 H28C 109.5 . .
C29 N31 H31 118.3 . .
C29 N31 C30 123.5(5) . .
C30 N31 H31 118.3 . .
O1 C29 Rh1 125.4(5) . .
O1 C29 N31 119.7(6) . .
N31 C29 Rh1 114.8(4) . .
N31 C30 H30A 108.3 . .
N31 C30 H30B 108.3 . .
N31 C30 C31 116.0(10) . .
H30A C30 H30B 107.4 . .
C31 C30 H30A 108.3 . .
C31 C30 H30B 108.3 . .
C30 C31 H31A 109.6 . .
C30 C31 H31B 109.6 . .
C30 C31 C32 110.5(13) . .
H31A C31 H31B 108.1 . .
C32 C31 H31A 109.6 . .
C32 C31 H31B 109.6 . .
C31 C32 H32A 109.5 . .
C31 C32 H32B 109.5 . .
C31 C32 H32C 109.5 . .
H32A C32 H32B 109.5 . .
H32A C32 H32C 109.5 . .
H32B C32 H32C 109.5 . .
C36 O3 C33 105.6(8) . .
O3 C33 H33A 110.1 . .
O3 C33 H33B 110.1 . .
H33A C33 H33B 108.4 . .
C34 C33 O3 108.2(7) . .
C34 C33 H33A 110.1 . .
C34 C33 H33B 110.1 . .
C33 C34 H34A 110.8 . .
C33 C34 H34B 110.8 . .
C33 C34 C35 105.0(7) . .
H34A C34 H34B 108.8 . .
C35 C34 H34A 110.8 . .
C35 C34 H34B 110.8 . .
C34 C35 H35A 110.3 . .
C34 C35 H35B 110.3 . .
H35A C35 H35B 108.6 . .
C36 C35 C34 106.9(9) . .
C36 C35 H35A 110.3 . .
C36 C35 H35B 110.3 . .
O3 C36 C35 106.5(8) . .
O3 C36 H36A 110.4 . .
O3 C36 H36B 110.4 . .
C35 C36 H36A 110.4 . .
C35 C36 H36B 110.4 . .
H36A C36 H36B 108.6 . .
H39A C39 H39B 108.9 . .
C38 C39 H39A 110.9 . .
C38 C39 H39B 110.9 . .
C38 C39 C40 104.1(9) . .
C40 C39 H39A 110.9 . .
C40 C39 H39B 110.9 . .
H37A C37 H37B 108.2 . .
O2 C37 H37A 109.7 . .
O2 C37 H37B 109.7 . .
C38 C37 H37A 109.7 . .
C38 C37 H37B 109.7 . .
C38 C37 O2 109.7(7) . .
C40 O2 C37 106.8(5) . .
C39 C38 H38A 111.0 . .
C39 C38 H38B 111.0 . .
C37 C38 C39 104.0(9) . .
C37 C38 H38A 111.0 . .
C37 C38 H38B 111.0 . .
H38A C38 H38B 109.0 . .
C39 C40 H40A 110.4 . .
C39 C40 H40B 110.4 . .
O2 C40 C39 106.5(6) . .
O2 C40 H40A 110.4 . .
O2 C40 H40B 110.4 . .
H40A C40 H40B 108.6 . .

loop_
_geom_bond_atom_site_label_1
_geom_bond_atom_site_label_2
_geom_bond_distance
_geom_bond_site_symmetry_2
Rh1 N29 2.027(2) 2_666
Rh1 N29 2.027(2) .
Rh1 N30 2.029(2) 2_666
Rh1 N30 2.029(2) .
Rh1 C29 1.852(6) .
Rh1 C29 1.852(6) 2_666
N29 C1 1.376(3) .
N29 C4 1.383(3) .
N30 C6 1.378(3) .
N30 C9 1.380(3) .
C1 C2 1.448(3) .
C1 C10 1.387(4) 2_666
C2 H2 0.9300 .
C2 C3 1.347(4) .
C3 H3 0.9300 .
C3 C4 1.439(3) .
C4 C5 1.396(3) .
C5 C6 1.385(3) .
C5 C11 1.507(3) .
C6 C7 1.444(3) .
C7 H7 0.9300 .
C7 C8 1.352(4) .
C8 H8 0.9300 .
C8 C9 1.430(3) .
C9 C10 1.400(3) .
C10 C1 1.388(4) 2_666
C10 C20 1.515(3) .
C11 C12 1.399(3) .
C11 C16 1.397(3) .
C12 C13 1.395(4) .
C12 C17 1.514(4) .
C13 H13 0.9300 .
C13 C14 1.384(4) .
C14 C15 1.384(4) .
C14 C18 1.527(4) .
C15 H15 0.9300 .
C15 C16 1.387(4) .
C16 C19 1.510(3) .
C17 H17A 0.9600 .
C17 H17B 0.9600 .
C17 H17C 0.9600 .
C18 H18A 0.9600 .
C18 H18B 0.9600 .
C18 H18C 0.9600 .
C19 H19A 0.9600 .
C19 H19B 0.9600 .
C19 H19C 0.9600 .
C20 C21 1.395(3) .
C20 C25 1.395(4) .
C21 C22 1.392(3) .
C21 C28 1.506(4) .
C22 H22 0.9300 .
C22 C23 1.387(4) .
C23 C24 1.381(3) .
C23 C26 1.513(3) .
C24 H24 0.9300 .
C24 C25 1.397(3) .
C25 C27 1.510(4) .
C26 H26A 0.9600 .
C26 H26B 0.9600 .
C26 H26C 0.9600 .
C27 H27A 0.9600 .
C27 H27B 0.9600 .
C27 H27C 0.9600 .
C28 H28A 0.9600 .
C28 H28B 0.9600 .
C28 H28C 0.9600 .
O1 C29 1.211(6) .
N31 H31 0.8600 .
N31 C29 1.381(7) .
N31 C30 1.472(7) .
C30 H30A 0.9700 .
C30 H30B 0.9700 .
C30 C31 1.482(12) .
C31 H31A 0.9700 .
C31 H31B 0.9700 .
C31 C32 1.56(2) .
C32 H32A 0.9600 .
C32 H32B 0.9600 .
C32 H32C 0.9600 .
O3 C33 1.459(10) .
O3 C36 1.386(10) .
C33 H33A 0.9700 .
C33 H33B 0.9700 .
C33 C34 1.406(10) .
C34 H34A 0.9700 .
C34 H34B 0.9700 .
C34 C35 1.474(13) .
C35 H35A 0.9700 .
C35 H35B 0.9700 .
C35 C36 1.418(12) .
C36 H36A 0.9700 .
C36 H36B 0.9700 .
C39 H39A 0.9700 .
C39 H39B 0.9700 .
C39 C38 1.500(14) .
C39 C40 1.505(13) .
C37 H37A 0.9700 .
C37 H37B 0.9700 .
C37 O2 1.452(7) .
C37 C38 1.415(18) .
O2 C40 1.444(7) .
C38 H38A 0.9700 .
C38 H38B 0.9700 .
C40 H40A 0.9700 .
C40 H40B 0.9700 .

loop_
_geom_torsion_atom_site_label_1
_geom_torsion_atom_site_label_2
_geom_torsion_atom_site_label_3
_geom_torsion_atom_site_label_4
_geom_torsion
_geom_torsion_site_symmetry_1
_geom_torsion_site_symmetry_4
Rh1 N29 C1 C2 179.39(18) . .
Rh1 N29 C1 C10 -2.2(4) . 2_666
Rh1 N29 C4 C3 179.80(18) . .
Rh1 N29 C4 C5 0.4(4) . .
Rh1 N30 C6 C5 -0.2(4) . .
Rh1 N30 C6 C7 179.51(17) . .
Rh1 N30 C9 C8 -179.17(17) . .
Rh1 N30 C9 C10 2.0(4) . .
N29 Rh1 C29 O1 137.1(5) . .
N29 Rh1 C29 O1 -42.9(5) 2_666 .
N29 Rh1 C29 N31 135.6(4) 2_666 .
N29 Rh1 C29 N31 -44.4(4) . .
N29 C1 C2 C3 0.9(3) . .
N29 C4 C5 C6 -2.3(4) . .
N29 C4 C5 C11 175.2(2) . .
N30 Rh1 C29 O1 -132.5(5) 2_666 .
N30 Rh1 C29 O1 47.5(5) . .
N30 Rh1 C29 N31 -134.1(4) . .
N30 Rh1 C29 N31 45.9(4) 2_666 .
N30 C6 C7 C8 0.3(3) . .
N30 C9 C10 C1 -1.8(4) . 2_666
N30 C9 C10 C20 177.0(2) . .
C1 N29 C4 C3 -0.7(3) . .
C1 N29 C4 C5 179.9(2) . .
C1 C2 C3 C4 -1.3(3) . .
C1 C10 C20 C21 90.7(3) 2_666 .
C1 C10 C20 C25 -89.4(3) 2_666 .
C2 C3 C4 N29 1.3(3) . .
C2 C3 C4 C5 -179.3(3) . .
C3 C4 C5 C6 178.5(3) . .
C3 C4 C5 C11 -4.1(4) . .
C4 N29 C1 C2 -0.1(3) . .
C4 N29 C1 C10 178.3(3) . 2_666
C4 C5 C6 N30 2.1(4) . .
C4 C5 C6 C7 -177.5(2) . .
C4 C5 C11 C12 96.0(3) . .
C4 C5 C11 C16 -83.0(3) . .
C5 C6 C7 C8 -180.0(2) . .
C5 C11 C12 C13 -178.7(2) . .
C5 C11 C12 C17 2.0(4) . .
C5 C11 C16 C15 178.6(2) . .
C5 C11 C16 C19 -1.2(4) . .
C6 N30 C9 C8 1.3(3) . .
C6 N30 C9 C10 -177.5(2) . .
C6 C5 C11 C12 -86.4(3) . .
C6 C5 C11 C16 94.6(3) . .
C6 C7 C8 C9 0.5(3) . .
C7 C8 C9 N30 -1.2(3) . .
C7 C8 C9 C10 177.6(3) . .
C8 C9 C10 C1 179.5(3) . 2_666
C8 C9 C10 C20 -1.6(4) . .
C9 N30 C6 C5 179.3(2) . .
C9 N30 C6 C7 -1.0(3) . .
C9 C10 C20 C21 -88.3(3) . .
C9 C10 C20 C25 91.7(3) . .
C10 C1 C2 C3 -177.5(3) 2_666 .
C10 C20 C21 C22 -179.6(2) . .
C10 C20 C21 C28 0.3(4) . .
C10 C20 C25 C24 -179.7(2) . .
C10 C20 C25 C27 0.7(4) . .
C11 C5 C6 N30 -175.3(2) . .
C11 C5 C6 C7 5.1(4) . .
C11 C12 C13 C14 0.4(4) . .
C12 C11 C16 C15 -0.4(4) . .
C12 C11 C16 C19 179.8(2) . .
C12 C13 C14 C15 -0.9(5) . .
C12 C13 C14 C18 179.3(3) . .
C13 C14 C15 C16 0.8(5) . .
C14 C15 C16 C11 -0.2(4) . .
C14 C15 C16 C19 179.7(3) . .
C16 C11 C12 C13 0.3(4) . .
C16 C11 C12 C17 -179.0(2) . .
C17 C12 C13 C14 179.6(3) . .
C18 C14 C15 C16 -179.3(3) . .
C20 C21 C22 C23 -0.2(4) . .
C21 C20 C25 C24 0.3(4) . .
C21 C20 C25 C27 -179.3(3) . .
C21 C22 C23 C24 -0.8(4) . .
C21 C22 C23 C26 179.5(3) . .
C22 C23 C24 C25 1.5(4) . .
C23 C24 C25 C20 -1.3(4) . .
C23 C24 C25 C27 178.4(3) . .
C25 C20 C21 C22 0.4(4) . .
C25 C20 C21 C28 -179.6(3) . .
C26 C23 C24 C25 -178.7(3) . .
C28 C21 C22 C23 179.9(3) . .
N31 C30 C31 C32 177.6(10) . .
C29 N31 C30 C31 90.0(11) . .
C30 N31 C29 Rh1 -175.1(6) . .
C30 N31 C29 O1 3.5(9) . .
O3 C33 C34 C35 -5.6(12) . .
C33 O3 C36 C35 -28.4(13) . .
C33 C34 C35 C36 -11.7(13) . .
C34 C35 C36 O3 25.3(14) . .
C36 O3 C33 C34 21.3(12) . .
C37 O2 C40 C39 5.8(8) . .
O2 C37 C38 C39 -27.2(15) . .
C38 C39 C40 O2 -21.8(12) . .
C38 C37 O2 C40 13.7(11) . .
C40 C39 C38 C37 29.6(15) . .
